data_7201675
loop_
_publ_author_name
'Kalf, Irmgard'
'Wang, Ruimin'
'Englert, Ulli'

_publ_section_title
;
 A robust conglomerate structure type in salts of cationic
 organopalladium complexes and non-coordinating anions
;
_journal_issue 1
_journal_name_full CrystEngComm
_journal_page_first 39
_journal_paper_doi 10.1039/b712641g
_journal_volume 10
_journal_year 2008
_chemical_absolute_configuration ad
_chemical_formula_moiety 'C14 H26 N3 Pd, B F4 '
_chemical_formula_sum 'C14 H26 B F4 N3 Pd'
_chemical_formula_weight 429.59
_chemical_name_systematic
;
?
;
_space_group_IT_number 19
_symmetry_cell_setting orthorhombic
_symmetry_space_group_name_Hall 'P 2ac 2ab'
_symmetry_space_group_name_H-M 'P 21 21 21'
_atom_sites_solution_hydrogens geom
_atom_sites_solution_primary direct
_atom_sites_solution_secondary difmap
_audit_creation_method SHELXL-97
_cell_angle_alpha 90.00
_cell_angle_beta 90.00
_cell_angle_gamma 90.00
_cell_formula_units_Z 4
_cell_length_a 10.9504(13)
_cell_length_b 11.8398(14)
_cell_length_c 13.2335(16)
_cell_measurement_reflns_used 4436
_cell_measurement_temperature 110(2)
_cell_measurement_theta_max 27.05
_cell_measurement_theta_min 2.25
_cell_volume 1715.7(4)
_computing_cell_refinement SMART
_computing_data_collection 'SMART (Bruker, 2001)'
_computing_data_reduction 'SAINT (Bruker, 1999)'
_computing_molecular_graphics 'PLATON (Spek, 1990)'
_computing_structure_refinement 'SHELXL-97 (Sheldrick, 1997)'
_computing_structure_solution 'SHELXS-97 (Sheldrick, 1990)'
_diffrn_ambient_temperature 110(2)
_diffrn_measured_fraction_theta_full 1.000
_diffrn_measured_fraction_theta_max 1.000
_diffrn_measurement_device_type 'CCD area detector'
_diffrn_measurement_method 'omega scans'
_diffrn_radiation_monochromator graphite
_diffrn_radiation_source 'fine-focus sealed tube'
_diffrn_radiation_type MoK\a
_diffrn_radiation_wavelength 0.71073
_diffrn_reflns_av_R_equivalents 0.0299
_diffrn_reflns_av_sigmaI/netI 0.0278
_diffrn_reflns_limit_h_max 14
_diffrn_reflns_limit_h_min -14
_diffrn_reflns_limit_k_max 9
_diffrn_reflns_limit_k_min -15
_diffrn_reflns_limit_l_max 17
_diffrn_reflns_limit_l_min -17
_diffrn_reflns_number 13938
_diffrn_reflns_theta_full 27.45
_diffrn_reflns_theta_max 27.45
_diffrn_reflns_theta_min 2.31
_exptl_absorpt_coefficient_mu 1.121
_exptl_absorpt_correction_T_max 0.868
_exptl_absorpt_correction_T_min 0.729
_exptl_absorpt_correction_type multi-scan
_exptl_absorpt_process_details 'SADABS (1996)'
_exptl_crystal_colour colourless
_exptl_crystal_density_diffrn 1.663
_exptl_crystal_density_method 'not measured'
_exptl_crystal_description plate
_exptl_crystal_F_000 872
_exptl_crystal_size_max 0.30
_exptl_crystal_size_mid 0.27
_exptl_crystal_size_min 0.13
_refine_diff_density_max .444
_refine_diff_density_min -.462
_refine_diff_density_rms .084
_refine_ls_abs_structure_details 'Flack H D (1983), Acta Cryst. A39, 876-881'
_refine_ls_abs_structure_Flack -0.02(2)
_refine_ls_extinction_method none
_refine_ls_goodness_of_fit_ref 1.083
_refine_ls_hydrogen_treatment constr
_refine_ls_matrix_type full
_refine_ls_number_parameters 213
_refine_ls_number_reflns 3919
_refine_ls_number_restraints 0
_refine_ls_restrained_S_all 1.083
_refine_ls_R_factor_all 0.0219
_refine_ls_R_factor_gt 0.0215
_refine_ls_shift/su_max 0.002
_refine_ls_shift/su_mean 0.000
_refine_ls_structure_factor_coef Fsqd
_refine_ls_weighting_details 'calc w=1/[\s^2^(Fo^2^)+(0.0280P)^2^+0.5570P] where P=(Fo^2^+2Fc^2^)/3'
_refine_ls_weighting_scheme calc
_refine_ls_wR_factor_gt 0.0530
_refine_ls_wR_factor_ref 0.0534
_reflns_number_gt 3874
_reflns_number_total 3919
_reflns_threshold_expression >2sigma(I)
_cod_data_source_file b712641g.txt
_cod_data_source_block 1a
_cod_database_code 7201675

loop_
_symmetry_equiv_pos_as_xyz
'x, y, z'
'-x+1/2, -y, z+1/2'
'x+1/2, -y+1/2, -z'
'-x, y+1/2, -z+1/2'

loop_
_atom_site_label
_atom_site_type_symbol
_atom_site_fract_x
_atom_site_fract_y
_atom_site_fract_z
_atom_site_U_iso_or_equiv
_atom_site_adp_type
_atom_site_occupancy
_atom_site_symmetry_multiplicity
_atom_site_calc_flag
_atom_site_refinement_flags
_atom_site_disorder_assembly
_atom_site_disorder_group
Pd1 Pd 0.366424(14) 0.364117(14) -0.021982(12) 0.01299(5) Uani 1 1 d . . .
N1 N 0.32099(18) 0.20064(16) 0.00934(15) 0.0175(4) Uani 1 1 d . . .
H1A H 0.2589 0.1773 -0.0326 0.021 Uiso 1 1 calc R . .
H1B H 0.3873 0.1544 -0.0010 0.021 Uiso 1 1 calc R . .
N2 N 0.40081(17) 0.53441(17) -0.05045(14) 0.0157(4) Uani 1 1 d . . .
N3 N 0.28933(17) 0.3635(2) -0.17159(14) 0.0167(4) Uani 1 1 d . . .
C1 C 0.2807(2) 0.1938(2) 0.11717(18) 0.0178(5) Uani 1 1 d . . .
H1 H 0.2862 0.1139 0.1413 0.021 Uiso 1 1 calc R . .
C2 C 0.3689(2) 0.26606(19) 0.17486(16) 0.0170(4) Uani 1 1 d . . .
C3 C 0.42515(19) 0.3545(2) 0.12124(17) 0.0168(4) Uani 1 1 d . . .
C4 C 0.5120(2) 0.4190(2) 0.17247(19) 0.0216(5) Uani 1 1 d . . .
H4 H 0.5549 0.4768 0.1375 0.026 Uiso 1 1 calc R . .
C5 C 0.5363(2) 0.3995(2) 0.2745(2) 0.0246(5) Uani 1 1 d . . .
H5 H 0.5961 0.4440 0.3080 0.029 Uiso 1 1 calc R . .
C6 C 0.4752(2) 0.3170(2) 0.32734(19) 0.0242(5) Uani 1 1 d . . .
H6 H 0.4895 0.3071 0.3976 0.029 Uiso 1 1 calc R . .
C7 C 0.3921(2) 0.2482(2) 0.27692(17) 0.0207(5) Uani 1 1 d . . .
H7 H 0.3515 0.1892 0.3121 0.025 Uiso 1 1 calc R . .
C8 C 0.1498(2) 0.2353(2) 0.12584(19) 0.0223(5) Uani 1 1 d . . .
H8A H 0.1459 0.3151 0.1067 0.033 Uiso 1 1 calc R . .
H8B H 0.1217 0.2264 0.1957 0.033 Uiso 1 1 calc R . .
H8C H 0.0974 0.1910 0.0807 0.033 Uiso 1 1 calc R . .
C9 C 0.3281(2) 0.5633(2) -0.14244(19) 0.0214(5) Uani 1 1 d . . .
H9A H 0.3606 0.6335 -0.1729 0.026 Uiso 1 1 calc R . .
H9B H 0.2421 0.5772 -0.1229 0.026 Uiso 1 1 calc R . .
C10 C 0.3329(2) 0.4698(2) -0.21881(19) 0.0230(6) Uani 1 1 d . . .
H10A H 0.2807 0.4890 -0.2775 0.028 Uiso 1 1 calc R . .
H10B H 0.4177 0.4600 -0.2431 0.028 Uiso 1 1 calc R . .
C11 C 0.3238(2) 0.2671(2) -0.23585(19) 0.0224(5) Uani 1 1 d . . .
H11A H 0.2976 0.1966 -0.2036 0.034 Uiso 1 1 calc R . .
H11B H 0.4127 0.2661 -0.2448 0.034 Uiso 1 1 calc R . .
H11C H 0.2842 0.2743 -0.3019 0.034 Uiso 1 1 calc R . .
C12 C 0.15458(19) 0.3659(2) -0.16060(18) 0.0213(5) Uani 1 1 d . . .
H12A H 0.1314 0.4267 -0.1141 0.032 Uiso 1 1 calc R . .
H12B H 0.1263 0.2934 -0.1337 0.032 Uiso 1 1 calc R . .
H12C H 0.1170 0.3793 -0.2267 0.032 Uiso 1 1 calc R . .
C13 C 0.3568(2) 0.60951(19) 0.03131(18) 0.0223(5) Uani 1 1 d . . .
H13A H 0.4068 0.5982 0.0919 0.033 Uiso 1 1 calc R . .
H13B H 0.2714 0.5917 0.0467 0.033 Uiso 1 1 calc R . .
H13C H 0.3630 0.6884 0.0094 0.033 Uiso 1 1 calc R . .
C14 C 0.5313(2) 0.5603(2) -0.0706(2) 0.0240(5) Uani 1 1 d . . .
H14A H 0.5416 0.6421 -0.0785 0.036 Uiso 1 1 calc R . .
H14B H 0.5573 0.5221 -0.1326 0.036 Uiso 1 1 calc R . .
H14C H 0.5813 0.5339 -0.0138 0.036 Uiso 1 1 calc R . .
F1 F 0.1548(3) 0.0134(2) 0.3243(2) 0.0779(9) Uani 1 1 d . . .
F2 F 0.19085(19) 0.06738(19) 0.4839(2) 0.0606(6) Uani 1 1 d . . .
F3 F 0.01426(16) -0.01563(16) 0.44420(17) 0.0449(5) Uani 1 1 d . . .
F4 F 0.05552(18) 0.16085(14) 0.38890(14) 0.0399(4) Uani 1 1 d . . .
B1 B 0.1042(3) 0.0570(3) 0.4102(2) 0.0264(6) Uani 1 1 d . . .

loop_
_atom_site_aniso_label
_atom_site_aniso_U_11
_atom_site_aniso_U_22
_atom_site_aniso_U_33
_atom_site_aniso_U_23
_atom_site_aniso_U_13
_atom_site_aniso_U_12
Pd1 0.01266(7) 0.01079(8) 0.01550(8) -0.00051(6) -0.00127(6) -0.00038(7)
N1 0.0201(9) 0.0130(9) 0.0194(10) 0.0003(7) 0.0002(7) -0.0006(7)
N2 0.0155(9) 0.0138(10) 0.0179(9) 0.0009(7) -0.0017(7) -0.0019(7)
N3 0.0165(8) 0.0162(9) 0.0175(8) -0.0007(9) -0.0004(7) -0.0021(8)
C1 0.0188(11) 0.0136(12) 0.0208(11) 0.0009(9) -0.0012(9) 0.0000(9)
C2 0.0149(9) 0.0157(11) 0.0204(10) -0.0010(8) 0.0003(10) 0.0049(10)
C3 0.0161(10) 0.0150(12) 0.0193(10) -0.0030(10) -0.0017(8) 0.0045(9)
C4 0.0228(12) 0.0140(12) 0.0281(12) 0.0003(10) -0.0070(10) 0.0029(10)
C5 0.0249(12) 0.0197(13) 0.0291(12) -0.0075(10) -0.0126(10) 0.0068(10)
C6 0.0251(12) 0.0267(14) 0.0207(11) -0.0036(10) -0.0073(10) 0.0128(11)
C7 0.0205(12) 0.0211(13) 0.0205(10) 0.0002(10) 0.0004(9) 0.0078(10)
C8 0.0157(11) 0.0242(13) 0.0269(11) -0.0005(10) 0.0000(9) -0.0018(9)
C9 0.0250(11) 0.0168(13) 0.0225(11) 0.0039(10) -0.0059(9) -0.0010(9)
C10 0.0293(14) 0.0246(14) 0.0151(11) 0.0027(10) -0.0024(9) -0.0075(10)
C11 0.0227(11) 0.0240(14) 0.0204(11) -0.0066(10) -0.0006(9) -0.0011(10)
C12 0.0168(11) 0.0228(12) 0.0244(11) -0.0001(10) -0.0029(8) 0.0011(10)
C13 0.0320(12) 0.0120(11) 0.0228(11) -0.0011(9) 0.0012(11) 0.0024(9)
C14 0.0187(11) 0.0200(13) 0.0332(13) 0.0029(11) -0.0003(10) -0.0065(10)
F1 0.114(2) 0.0464(14) 0.0736(17) -0.0206(12) 0.0473(17) 0.0030(15)
F2 0.0473(11) 0.0559(14) 0.0786(15) 0.0247(12) -0.0382(12) -0.0141(10)
F3 0.0316(9) 0.0320(10) 0.0710(14) 0.0208(9) -0.0078(9) -0.0054(8)
F4 0.0536(11) 0.0163(9) 0.0499(10) 0.0041(7) -0.0168(9) 0.0044(7)
B1 0.0296(15) 0.0200(15) 0.0295(14) 0.0030(12) -0.0029(12) 0.0020(11)

loop_
_atom_type_symbol
_atom_type_description
_atom_type_scat_dispersion_real
_atom_type_scat_dispersion_imag
_atom_type_scat_source
C C .0033 .0016 'International Tables Vol C Tables 4.2.6.8 and 6.1.1.4'
H H .0000 .0000 'International Tables Vol C Tables 4.2.6.8 and 6.1.1.4'
B B .0013 .0007 'International Tables Vol C Tables 4.2.6.8 and 6.1.1.4'
F F .0171 .0103 'International Tables Vol C Tables 4.2.6.8 and 6.1.1.4'
N N .0061 .0033 'International Tables Vol C Tables 4.2.6.8 and 6.1.1.4'
Pd Pd -.9988 1.0072 'International Tables Vol C Tables 4.2.6.8 and 6.1.1.4'

loop_
_geom_angle_atom_site_label_1
_geom_angle_atom_site_label_2
_geom_angle_atom_site_label_3
_geom_angle
_geom_angle_site_symmetry_1
_geom_angle_site_symmetry_3
_geom_angle_publ_flag
C3 Pd1 N1 80.35(9) . . ?
C3 Pd1 N2 99.66(9) . . ?
N1 Pd1 N2 176.01(8) . . ?
C3 Pd1 N3 174.46(9) . . ?
N1 Pd1 N3 95.06(8) . . ?
N2 Pd1 N3 84.71(8) . . ?
C1 N1 Pd1 108.48(15) . . ?
C1 N1 H1A 110.0 . . ?
Pd1 N1 H1A 110.0 . . ?
C1 N1 H1B 110.0 . . ?
Pd1 N1 H1B 110.0 . . ?
H1A N1 H1B 108.4 . . ?
C13 N2 C14 108.67(19) . . ?
C13 N2 C9 106.51(18) . . ?
C14 N2 C9 108.64(19) . . ?
C13 N2 Pd1 112.93(14) . . ?
C14 N2 Pd1 113.93(15) . . ?
C9 N2 Pd1 105.79(14) . . ?
C11 N3 C12 109.05(19) . . ?
C11 N3 C10 109.39(19) . . ?
C12 N3 C10 110.2(2) . . ?
C11 N3 Pd1 115.65(16) . . ?
C12 N3 Pd1 107.46(13) . . ?
C10 N3 Pd1 104.99(14) . . ?
N1 C1 C2 105.36(19) . . ?
N1 C1 C8 109.43(19) . . ?
C2 C1 C8 112.6(2) . . ?
N1 C1 H1 109.8 . . ?
C2 C1 H1 109.8 . . ?
C8 C1 H1 109.8 . . ?
C7 C2 C3 121.5(2) . . ?
C7 C2 C1 121.7(2) . . ?
C3 C2 C1 116.75(19) . . ?
C4 C3 C2 117.4(2) . . ?
C4 C3 Pd1 130.30(19) . . ?
C2 C3 Pd1 112.25(16) . . ?
C3 C4 C5 120.6(2) . . ?
C3 C4 H4 119.7 . . ?
C5 C4 H4 119.7 . . ?
C6 C5 C4 121.1(2) . . ?
C6 C5 H5 119.5 . . ?
C4 C5 H5 119.5 . . ?
C5 C6 C7 119.4(2) . . ?
C5 C6 H6 120.3 . . ?
C7 C6 H6 120.3 . . ?
C2 C7 C6 119.7(2) . . ?
C2 C7 H7 120.1 . . ?
C6 C7 H7 120.1 . . ?
C1 C8 H8A 109.5 . . ?
C1 C8 H8B 109.5 . . ?
H8A C8 H8B 109.5 . . ?
C1 C8 H8C 109.5 . . ?
H8A C8 H8C 109.5 . . ?
H8B C8 H8C 109.5 . . ?
N2 C9 C10 111.2(2) . . ?
N2 C9 H9A 109.4 . . ?
C10 C9 H9A 109.4 . . ?
N2 C9 H9B 109.4 . . ?
C10 C9 H9B 109.4 . . ?
H9A C9 H9B 108.0 . . ?
N3 C10 C9 109.3(2) . . ?
N3 C10 H10A 109.8 . . ?
C9 C10 H10A 109.8 . . ?
N3 C10 H10B 109.8 . . ?
C9 C10 H10B 109.8 . . ?
H10A C10 H10B 108.3 . . ?
N3 C11 H11A 109.5 . . ?
N3 C11 H11B 109.5 . . ?
H11A C11 H11B 109.5 . . ?
N3 C11 H11C 109.5 . . ?
H11A C11 H11C 109.5 . . ?
H11B C11 H11C 109.5 . . ?
N3 C12 H12A 109.5 . . ?
N3 C12 H12B 109.5 . . ?
H12A C12 H12B 109.5 . . ?
N3 C12 H12C 109.5 . . ?
H12A C12 H12C 109.5 . . ?
H12B C12 H12C 109.5 . . ?
N2 C13 H13A 109.5 . . ?
N2 C13 H13B 109.5 . . ?
H13A C13 H13B 109.5 . . ?
N2 C13 H13C 109.5 . . ?
H13A C13 H13C 109.5 . . ?
H13B C13 H13C 109.5 . . ?
N2 C14 H14A 109.5 . . ?
N2 C14 H14B 109.5 . . ?
H14A C14 H14B 109.5 . . ?
N2 C14 H14C 109.5 . . ?
H14A C14 H14C 109.5 . . ?
H14B C14 H14C 109.5 . . ?
F1 B1 F2 110.3(3) . . ?
F1 B1 F4 109.1(3) . . ?
F2 B1 F4 109.6(2) . . ?
F1 B1 F3 109.0(3) . . ?
F2 B1 F3 108.5(2) . . ?
F4 B1 F3 110.4(2) . . ?

loop_
_geom_bond_atom_site_label_1
_geom_bond_atom_site_label_2
_geom_bond_distance
_geom_bond_site_symmetry_2
_geom_bond_publ_flag
Pd1 C3 2.005(2) . ?
Pd1 N1 2.0410(19) . ?
Pd1 N2 2.085(2) . ?
Pd1 N3 2.1523(18) . ?
N1 C1 1.496(3) . ?
N1 H1A 0.9200 . ?
N1 H1B 0.9200 . ?
N2 C13 1.481(3) . ?
N2 C14 1.486(3) . ?
N2 C9 1.494(3) . ?
N3 C11 1.473(3) . ?
N3 C12 1.483(3) . ?
N3 C10 1.484(3) . ?
C1 C2 1.499(3) . ?
C1 C8 1.519(3) . ?
C1 H1 1.0000 . ?
C2 C7 1.391(3) . ?
C2 C3 1.407(3) . ?
C3 C4 1.395(3) . ?
C4 C5 1.396(4) . ?
C4 H4 0.9500 . ?
C5 C6 1.375(4) . ?
C5 H5 0.9500 . ?
C6 C7 1.392(4) . ?
C6 H6 0.9500 . ?
C7 H7 0.9500 . ?
C8 H8A 0.9800 . ?
C8 H8B 0.9800 . ?
C8 H8C 0.9800 . ?
C9 C10 1.500(4) . ?
C9 H9A 0.9900 . ?
C9 H9B 0.9900 . ?
C10 H10A 0.9900 . ?
C10 H10B 0.9900 . ?
C11 H11A 0.9800 . ?
C11 H11B 0.9800 . ?
C11 H11C 0.9800 . ?
C12 H12A 0.9800 . ?
C12 H12B 0.9800 . ?
C12 H12C 0.9800 . ?
C13 H13A 0.9800 . ?
C13 H13B 0.9800 . ?
C13 H13C 0.9800 . ?
C14 H14A 0.9800 . ?
C14 H14B 0.9800 . ?
C14 H14C 0.9800 . ?
F1 B1 1.366(4) . ?
F2 B1 1.367(4) . ?
F3 B1 1.383(4) . ?
F4 B1 1.370(3) . ?

loop_
_geom_torsion_atom_site_label_1
_geom_torsion_atom_site_label_2
_geom_torsion_atom_site_label_3
_geom_torsion_atom_site_label_4
_geom_torsion
_geom_torsion_site_symmetry_1
_geom_torsion_site_symmetry_2
_geom_torsion_site_symmetry_3
_geom_torsion_site_symmetry_4
_geom_torsion_publ_flag
C3 Pd1 N1 C1 35.91(15) . . . . ?
N2 Pd1 N1 C1 -54.5(12) . . . . ?
N3 Pd1 N1 C1 -140.96(14) . . . . ?
C3 Pd1 N2 C13 -47.15(17) . . . . ?
N1 Pd1 N2 C13 42.6(12) . . . . ?
N3 Pd1 N2 C13 129.40(16) . . . . ?
C3 Pd1 N2 C14 77.46(17) . . . . ?
N1 Pd1 N2 C14 167.2(11) . . . . ?
N3 Pd1 N2 C14 -105.99(17) . . . . ?
C3 Pd1 N2 C9 -163.27(15) . . . . ?
N1 Pd1 N2 C9 -73.5(12) . . . . ?
N3 Pd1 N2 C9 13.28(15) . . . . ?
C3 Pd1 N3 C11 -82.5(10) . . . . ?
N1 Pd1 N3 C11 -48.61(17) . . . . ?
N2 Pd1 N3 C11 135.38(17) . . . . ?
C3 Pd1 N3 C12 39.6(10) . . . . ?
N1 Pd1 N3 C12 73.43(18) . . . . ?
N2 Pd1 N3 C12 -102.57(18) . . . . ?
C3 Pd1 N3 C10 156.9(9) . . . . ?
N1 Pd1 N3 C10 -169.26(16) . . . . ?
N2 Pd1 N3 C10 14.74(16) . . . . ?
Pd1 N1 C1 C2 -42.1(2) . . . . ?
Pd1 N1 C1 C8 79.3(2) . . . . ?
N1 C1 C2 C7 -154.7(2) . . . . ?
C8 C1 C2 C7 86.1(3) . . . . ?
N1 C1 C2 C3 26.6(3) . . . . ?
C8 C1 C2 C3 -92.6(3) . . . . ?
C7 C2 C3 C4 4.4(3) . . . . ?
C1 C2 C3 C4 -176.9(2) . . . . ?
C7 C2 C3 Pd1 -176.74(18) . . . . ?
C1 C2 C3 Pd1 1.9(3) . . . . ?
N1 Pd1 C3 C4 157.6(2) . . . . ?
N2 Pd1 C3 C4 -26.5(2) . . . . ?
N3 Pd1 C3 C4 -168.1(9) . . . . ?
N1 Pd1 C3 C2 -21.06(17) . . . . ?
N2 Pd1 C3 C2 154.89(16) . . . . ?
N3 Pd1 C3 C2 13.2(11) . . . . ?
C2 C3 C4 C5 -3.4(4) . . . . ?
Pd1 C3 C4 C5 178.04(19) . . . . ?
C3 C4 C5 C6 -0.4(4) . . . . ?
C4 C5 C6 C7 3.2(4) . . . . ?
C3 C2 C7 C6 -1.7(4) . . . . ?
C1 C2 C7 C6 179.7(2) . . . . ?
C5 C6 C7 C2 -2.2(4) . . . . ?
C13 N2 C9 C10 -160.8(2) . . . . ?
C14 N2 C9 C10 82.3(2) . . . . ?
Pd1 N2 C9 C10 -40.4(2) . . . . ?
C11 N3 C10 C9 -165.1(2) . . . . ?
C12 N3 C10 C9 75.0(2) . . . . ?
Pd1 N3 C10 C9 -40.4(2) . . . . ?
N2 C9 C10 N3 56.5(3) . . . . ?
